data_7226011
loop_
_publ_author_name
'Yan, Hao-Ran'
'WANG, JIAN'
'Yu, Ying-Hui'
'Hou, Guang-Feng'
'Zhang, Hong-Xing'
'Gao, Jin-Sheng'

_publ_section_title
;
 Two Cationic [(CuxIy)x-y]n Motifs Based Coordination Polymers and Their
 Photocatalytic Properties
;
_journal_name_full 'RSC Adv.'
_journal_paper_doi 10.1039/C6RA10627G
_journal_year 2016
_chemical_formula_moiety 'C9 H6 Cu3 I2 N3 O2, H2 O'
_chemical_formula_sum 'C9 H8 Cu3 I2 N3 O3'
_chemical_formula_weight 650.60
_chemical_name_systematic
; 
 ? 
;
_space_group_IT_number 14
_symmetry_cell_setting monoclinic
_symmetry_space_group_name_Hall '-P 2ybc'
_symmetry_space_group_name_H-M 'P 1 21/c 1'
_atom_sites_solution_hydrogens geom
_atom_sites_solution_primary direct
_atom_sites_solution_secondary difmap
_audit_creation_method SHELXL-97
_audit_update_record
;
2016-03-19 deposited with the CCDC.
2016-07-18 downloaded from the CCDC.
;
_cell_angle_alpha 90.00
_cell_angle_beta 95.619(2)
_cell_angle_gamma 90.00
_cell_formula_units_Z 4
_cell_length_a 10.7462(3)
_cell_length_b 10.2236(2)
_cell_length_c 13.2338(3)
_cell_measurement_reflns_used 1981
_cell_measurement_temperature 293(2)
_cell_measurement_theta_max 29.1144
_cell_measurement_theta_min 3.0620
_cell_volume 1446.94(6)
_computing_cell_refinement
;
CrysAlisPro, Agilent Technologies,
Version 1.171.35.21 (release 20-01-2012 CrysAlis171 .NET)
(compiled Jan 23 2012,18:06:46)
;
_computing_data_collection
;
CrysAlisPro, Agilent Technologies,
Version 1.171.35.21 (release 20-01-2012 CrysAlis171 .NET)
(compiled Jan 23 2012,18:06:46)
;
_computing_data_reduction
;
CrysAlisPro, Agilent Technologies,
Version 1.171.35.21 (release 20-01-2012 CrysAlis171 .NET)
(compiled Jan 23 2012,18:06:46)
;
_computing_structure_refinement 'SHELXL-97 (Sheldrick, 1997)'
_computing_structure_solution 'SHELXS-97 (Sheldrick, 1990)'
_diffrn_ambient_temperature 293(2)
_diffrn_detector_area_resol_mean 16.1954
_diffrn_measured_fraction_theta_full 0.997
_diffrn_measured_fraction_theta_max 0.997
_diffrn_measurement_device_type 'Xcalibur, Eos'
_diffrn_measurement_method '\w scans'
_diffrn_radiation_monochromator graphite
_diffrn_radiation_source 'fine-focus sealed tube'
_diffrn_radiation_type MoK\a
_diffrn_radiation_wavelength 0.71073
_diffrn_reflns_av_R_equivalents 0.0191
_diffrn_reflns_av_sigmaI/netI 0.0302
_diffrn_reflns_limit_h_max 7
_diffrn_reflns_limit_h_min -12
_diffrn_reflns_limit_k_max 12
_diffrn_reflns_limit_k_min -7
_diffrn_reflns_limit_l_max 15
_diffrn_reflns_limit_l_min -12
_diffrn_reflns_number 5314
_diffrn_reflns_theta_full 25.00
_diffrn_reflns_theta_max 25.00
_diffrn_reflns_theta_min 3.07
_exptl_absorpt_coefficient_mu 8.643
_exptl_absorpt_correction_T_max 0.3349
_exptl_absorpt_correction_T_min 0.3007
_exptl_absorpt_correction_type multi-scan
_exptl_absorpt_process_details
;
CrysAlisPro, Agilent Technologies,
Version 1.171.35.21 (release 20-01-2012 CrysAlis171 .NET)
(compiled Jan 23 2012,18:06:46)
Empirical absorption correction using spherical harmonics,
 implemented in SCALE3 ABSPACK scaling algorithm.
;
_exptl_crystal_colour yellow
_exptl_crystal_density_diffrn 2.987
_exptl_crystal_density_method 'not measured'
_exptl_crystal_description block
_exptl_crystal_F_000 1200
_exptl_crystal_size_max 0.18
_exptl_crystal_size_mid 0.17
_exptl_crystal_size_min 0.16
_refine_diff_density_max 1.104
_refine_diff_density_min -1.188
_refine_diff_density_rms 0.133
_refine_ls_extinction_method none
_refine_ls_goodness_of_fit_ref 1.067
_refine_ls_hydrogen_treatment mixed
_refine_ls_matrix_type full
_refine_ls_number_parameters 181
_refine_ls_number_reflns 2541
_refine_ls_number_restraints 0
_refine_ls_restrained_S_all 1.067
_refine_ls_R_factor_all 0.0382
_refine_ls_R_factor_gt 0.0311
_refine_ls_shift/su_max 0.001
_refine_ls_shift/su_mean 0.000
_refine_ls_structure_factor_coef Fsqd
_refine_ls_weighting_details 'calc w=1/[\s^2^(Fo^2^)+(0.0289P)^2^+5.0307P] where P=(Fo^2^+2Fc^2^)/3'
_refine_ls_weighting_scheme calc
_refine_ls_wR_factor_gt 0.0696
_refine_ls_wR_factor_ref 0.0741
_reflns_number_gt 2203
_reflns_number_total 2541
_reflns_threshold_expression >2sigma(I)
_cod_data_source_file c6ra10627g2.cif
_cod_data_source_block 1
_cod_original_sg_symbol_H-M 'P 21/c'
_cod_database_code 7226011

loop_
_symmetry_equiv_pos_as_xyz
'x, y, z'
'-x, y+1/2, -z+1/2'
'-x, -y, -z'
'x, -y-1/2, z-1/2'

loop_
_atom_site_label
_atom_site_type_symbol
_atom_site_fract_x
_atom_site_fract_y
_atom_site_fract_z
_atom_site_U_iso_or_equiv
_atom_site_adp_type
_atom_site_occupancy
_atom_site_symmetry_multiplicity
_atom_site_calc_flag
_atom_site_refinement_flags
C1 C -0.0875(5) 0.9907(5) 0.8249(4) 0.0248(12) Uani 1 1 d .
C2 C -0.0899(6) 0.9242(7) 0.7352(5) 0.0404(16) Uani 1 1 d .
H2 H -0.1606 0.8770 0.7109 0.049 Uiso 1 1 calc R
C3 C 0.0136(6) 0.9276(7) 0.6809(5) 0.0417(17) Uani 1 1 d .
H3 H 0.0126 0.8812 0.6204 0.050 Uiso 1 1 calc R
C4 C 0.1183(5) 0.9990(5) 0.7152(5) 0.0277(13) Uani 1 1 d .
C5 C 0.1197(6) 1.0646(6) 0.8067(5) 0.0336(14) Uani 1 1 d .
H5 H 0.1901 1.1121 0.8311 0.040 Uiso 1 1 calc R
C6 C 0.0170(5) 1.0601(6) 0.8624(5) 0.0315(14) Uani 1 1 d .
H6 H 0.0186 1.1035 0.9243 0.038 Uiso 1 1 calc R
C7 C -0.2455(5) 1.0913(6) 0.9280(4) 0.0295(13) Uani 1 1 d .
H7 H -0.2078 1.1728 0.9379 0.035 Uiso 1 1 calc R
C8 C -0.2833(5) 0.8939(6) 0.8790(5) 0.0322(14) Uani 1 1 d .
H8 H -0.2766 0.8123 0.8489 0.039 Uiso 1 1 calc R
C9 C 0.2280(6) 1.0061(6) 0.6537(5) 0.0321(14) Uani 1 1 d .
Cu1 Cu 0.47100(7) 0.66379(7) 0.46409(6) 0.0377(2) Uani 1 1 d .
Cu2 Cu 0.36293(9) 0.93039(11) 0.48685(7) 0.0588(3) Uani 1 1 d .
Cu3 Cu 0.52392(9) 0.90992(10) 0.36713(10) 0.0699(3) Uani 1 1 d .
I1 I 0.42420(4) 1.16016(4) 0.39805(3) 0.03559(13) Uani 1 1 d .
I2 I 0.32529(4) 0.77972(4) 0.32161(3) 0.03652(14) Uani 1 1 d .
N1 N -0.1972(4) 0.9904(4) 0.8784(3) 0.0244(10) Uani 1 1 d .
N2 N -0.3770(4) 0.9314(4) 0.9277(4) 0.0288(11) Uani 1 1 d .
N3 N -0.3520(4) 1.0583(4) 0.9599(4) 0.0277(11) Uani 1 1 d .
O1 O 0.3132(4) 1.0851(4) 0.6831(4) 0.0407(11) Uani 1 1 d .
O2 O 0.2255(4) 0.9335(4) 0.5766(3) 0.0408(11) Uani 1 1 d .
O3 O 0.0203(11) 0.7771(10) 0.4421(8) 0.167(4) Uani 1 1 d .
H31 H -0.0015 0.8170 0.3869 0.251 Uiso 1 1 d R
H32 H 0.0811 0.7874 0.4875 0.251 Uiso 1 1 d R

loop_
_atom_site_aniso_label
_atom_site_aniso_U_11
_atom_site_aniso_U_22
_atom_site_aniso_U_33
_atom_site_aniso_U_23
_atom_site_aniso_U_13
_atom_site_aniso_U_12
C1 0.022(3) 0.026(3) 0.028(3) 0.002(2) 0.013(2) -0.001(2)
C2 0.022(3) 0.055(4) 0.046(4) -0.017(3) 0.012(3) -0.010(3)
C3 0.035(4) 0.055(4) 0.038(4) -0.020(3) 0.019(3) -0.005(3)
C4 0.025(3) 0.024(3) 0.037(3) 0.000(2) 0.017(3) -0.002(2)
C5 0.023(3) 0.038(3) 0.042(4) -0.005(3) 0.011(3) -0.006(3)
C6 0.028(3) 0.038(3) 0.031(3) -0.008(3) 0.010(3) -0.005(3)
C7 0.026(3) 0.027(3) 0.037(3) -0.006(3) 0.013(3) -0.002(3)
C8 0.029(3) 0.029(3) 0.041(4) 0.000(3) 0.015(3) 0.000(3)
C9 0.031(3) 0.025(3) 0.042(4) 0.000(3) 0.016(3) 0.004(3)
Cu1 0.0271(4) 0.0377(4) 0.0518(5) 0.0111(4) 0.0212(4) 0.0058(3)
Cu2 0.0567(6) 0.0771(7) 0.0487(6) -0.0117(5) 0.0355(5) -0.0051(5)
Cu3 0.0375(5) 0.0690(7) 0.1106(9) -0.0191(6) 0.0452(6) -0.0157(5)
I1 0.0360(2) 0.0307(2) 0.0394(2) -0.00001(17) 0.00027(18) -0.00094(18)
I2 0.0416(3) 0.0314(2) 0.0349(2) -0.00164(17) -0.00462(18) -0.00484(18)
N1 0.021(2) 0.026(2) 0.028(2) -0.003(2) 0.013(2) 0.000(2)
N2 0.028(3) 0.025(2) 0.037(3) -0.001(2) 0.016(2) -0.004(2)
N3 0.024(3) 0.025(2) 0.036(3) -0.004(2) 0.013(2) -0.001(2)
O1 0.034(2) 0.037(2) 0.056(3) -0.010(2) 0.026(2) -0.009(2)
O2 0.035(2) 0.047(3) 0.044(3) -0.006(2) 0.022(2) -0.003(2)
O3 0.203(12) 0.168(9) 0.129(8) 0.033(7) 0.004(8) 0.009(9)

loop_
_atom_type_symbol
_atom_type_description
_atom_type_scat_dispersion_real
_atom_type_scat_dispersion_imag
_atom_type_scat_source
C C 0.0033 0.0016 'International Tables Vol C Tables 4.2.6.8 and 6.1.1.4'
H H 0.0000 0.0000 'International Tables Vol C Tables 4.2.6.8 and 6.1.1.4'
O O 0.0106 0.0060 'International Tables Vol C Tables 4.2.6.8 and 6.1.1.4'
N N 0.0061 0.0033 'International Tables Vol C Tables 4.2.6.8 and 6.1.1.4'
Cu Cu 0.3201 1.2651 'International Tables Vol C Tables 4.2.6.8 and 6.1.1.4'
I I -0.4742 1.8119 'International Tables Vol C Tables 4.2.6.8 and 6.1.1.4'

loop_
_geom_angle_atom_site_label_1
_geom_angle_atom_site_label_2
_geom_angle_atom_site_label_3
_geom_angle
_geom_angle_site_symmetry_1
_geom_angle_site_symmetry_3
C2 C1 C6 120.9(5) . .
C2 C1 N1 118.8(5) . .
C6 C1 N1 120.3(5) . .
C1 C2 C3 119.4(6) . .
C1 C2 H2 120.3 . .
C3 C2 H2 120.3 . .
C4 C3 C2 120.9(6) . .
C4 C3 H3 119.5 . .
C2 C3 H3 119.5 . .
C3 C4 C5 118.8(5) . .
C3 C4 C9 120.5(5) . .
C5 C4 C9 120.7(5) . .
C4 C5 C6 120.6(6) . .
C4 C5 H5 119.7 . .
C6 C5 H5 119.7 . .
C1 C6 C5 119.3(5) . .
C1 C6 H6 120.4 . .
C5 C6 H6 120.4 . .
N3 C7 N1 110.6(5) . .
N3 C7 H7 124.7 . .
N1 C7 H7 124.7 . .
N2 C8 N1 110.5(5) . .
N2 C8 H8 124.8 . .
N1 C8 H8 124.8 . .
O1 C9 O2 126.0(6) . .
O1 C9 C4 116.9(5) . .
O2 C9 C4 117.1(5) . .
N2 Cu1 N3 115.67(18) 4_675 2_546
N2 Cu1 I2 119.50(15) 4_675 .
N3 Cu1 I2 103.75(14) 2_546 .
N2 Cu1 I1 100.87(15) 4_675 3_676
N3 Cu1 I1 105.07(14) 2_546 3_676
I2 Cu1 I1 111.24(3) . 3_676
N2 Cu1 Cu3 96.61(13) 4_675 .
N3 Cu1 Cu3 147.64(13) 2_546 .
I2 Cu1 Cu3 54.42(3) . .
I1 Cu1 Cu3 68.78(3) 3_676 .
N2 Cu1 Cu2 143.34(13) 4_675 .
N3 Cu1 Cu2 99.53(13) 2_546 .
I2 Cu1 Cu2 56.51(3) . .
I1 Cu1 Cu2 57.98(3) 3_676 .
Cu3 Cu1 Cu2 49.44(3) . .
O2 Cu2 Cu3 174.82(14) . .
O2 Cu2 I2 115.91(14) . .
Cu3 Cu2 I2 59.01(3) . .
O2 Cu2 Cu3 82.68(13) . 3_676
Cu3 Cu2 Cu3 102.37(5) . 3_676
I2 Cu2 Cu3 161.29(4) . 3_676
O2 Cu2 I1 117.91(14) . .
Cu3 Cu2 I1 65.38(4) . .
I2 Cu2 I1 99.61(3) . .
Cu3 Cu2 I1 71.37(4) 3_676 .
O2 Cu2 I1 107.35(14) . 3_676
Cu3 Cu2 I1 74.48(4) . 3_676
I2 Cu2 I1 107.87(4) . 3_676
Cu3 Cu2 I1 61.62(3) 3_676 3_676
I1 Cu2 I1 107.55(4) . 3_676
O2 Cu2 Cu1 113.21(14) . .
Cu3 Cu2 Cu1 63.52(4) . .
I2 Cu2 Cu1 54.64(3) . .
Cu3 Cu2 Cu1 117.85(5) 3_676 .
I1 Cu2 Cu1 128.86(3) . .
I1 Cu2 Cu1 56.26(3) 3_676 .
O1 Cu3 Cu2 159.11(16) 3_676 .
O1 Cu3 I2 134.54(14) 3_676 .
Cu2 Cu3 I2 64.56(3) . .
O1 Cu3 Cu2 82.62(14) 3_676 3_676
Cu2 Cu3 Cu2 77.63(5) . 3_676
I2 Cu3 Cu2 142.15(4) . 3_676
O1 Cu3 I1 113.32(13) 3_676 .
Cu2 Cu3 I1 61.92(3) . .
I2 Cu3 I1 100.82(4) . .
Cu2 Cu3 I1 60.17(3) 3_676 .
O1 Cu3 Cu1 113.43(14) 3_676 .
Cu2 Cu3 Cu1 67.04(4) . .
I2 Cu3 Cu1 56.92(3) . .
Cu2 Cu3 Cu1 107.39(5) 3_676 .
I1 Cu3 Cu1 128.91(4) . .
Cu1 I1 Cu2 112.36(3) 3_676 .
Cu1 I1 Cu2 65.76(3) 3_676 3_676
Cu2 I1 Cu2 72.45(4) . 3_676
Cu1 I1 Cu3 123.94(3) 3_676 .
Cu2 I1 Cu3 52.70(3) . .
Cu2 I1 Cu3 58.21(3) 3_676 .
Cu3 I2 Cu1 68.66(4) . .
Cu3 I2 Cu2 56.43(3) . .
Cu1 I2 Cu2 68.85(3) . .
C8 N1 C7 105.0(5) . .
C8 N1 C1 126.9(5) . .
C7 N1 C1 127.7(5) . .
C8 N2 N3 106.9(5) . .
C8 N2 Cu1 131.6(4) . 4_476
N3 N2 Cu1 121.4(3) . 4_476
C7 N3 N2 107.0(4) . .
C7 N3 Cu1 130.1(4) . 2_556
N2 N3 Cu1 122.8(3) . 2_556
C9 O1 Cu3 124.7(4) . 3_676
C9 O2 Cu2 122.4(4) . .
H31 O3 H32 132.6 . .

loop_
_geom_bond_atom_site_label_1
_geom_bond_atom_site_label_2
_geom_bond_distance
_geom_bond_site_symmetry_2
C1 C2 1.366(8) .
C1 C6 1.380(8) .
C1 N1 1.433(7) .
C2 C3 1.383(8) .
C2 H2 0.9300 .
C3 C4 1.380(9) .
C3 H3 0.9300 .
C4 C5 1.384(8) .
C4 C9 1.498(8) .
C5 C6 1.386(8) .
C5 H5 0.9300 .
C6 H6 0.9300 .
C7 N3 1.302(7) .
C7 N1 1.353(7) .
C7 H7 0.9300 .
C8 N2 1.305(7) .
C8 N1 1.353(7) .
C8 H8 0.9300 .
C9 O1 1.253(7) .
C9 O2 1.260(7) .
Cu1 N2 2.000(5) 4_675
Cu1 N3 2.015(4) 2_546
Cu1 I2 2.6142(9) .
Cu1 I1 2.7265(10) 3_676
Cu1 Cu3 2.9060(13) .
Cu1 Cu2 2.9895(13) .
Cu2 O2 1.984(4) .
Cu2 Cu3 2.4666(12) .
Cu2 I2 2.6731(10) .
Cu2 Cu3 2.7236(15) 3_676
Cu2 I1 2.7358(11) .
Cu2 I1 2.7798(12) 3_676
Cu3 O1 1.933(4) 3_676
Cu3 I2 2.5376(10) .
Cu3 Cu2 2.7236(15) 3_676
Cu3 I1 2.8191(11) .
I1 Cu1 2.7265(10) 3_676
I1 Cu2 2.7798(12) 3_676
N2 N3 1.384(6) .
N2 Cu1 2.000(5) 4_476
N3 Cu1 2.015(4) 2_556
O1 Cu3 1.933(4) 3_676
O3 H31 0.8499 .
O3 H32 0.8500 .

loop_
_geom_hbond_atom_site_label_D
_geom_hbond_atom_site_label_H
_geom_hbond_atom_site_label_A
_geom_hbond_distance_DH
_geom_hbond_distance_HA
_geom_hbond_distance_DA
_geom_hbond_angle_DHA
O3 H32 O2 0.85 2.38 3.133(12) 147.8
